data_7010304
loop_
_publ_author_name
'Moser, Daniel F.'
'Carrow, Christopher J.'
'Stahl, Lothar'
'Staples, Richard J.'

_publ_section_title
;
 Titanium complexes of bis(1\%-amido)cyclodiphosph(III)azanes and
 bis(1\%-amido)cyclodiphosph(V)azanes: facial versus lateral
 coordination&#x200A;&#x2020;
;
_journal_issue 8
_journal_name_full 'Journal of the Chemical Society, Dalton Transactions'
_journal_page_first 1246
_journal_paper_doi 10.1039/b007877h
_journal_year 2001
_chemical_formula_sum 'C30 H52 N6 P2'
_chemical_formula_weight 558.72
_chemical_name_systematic
; 
? 
;
_space_group_IT_number 14
_symmetry_cell_setting monoclinic
_symmetry_space_group_name_Hall '-P 2yn'
_symmetry_space_group_name_H-M 'P 1 21/n 1'
_atom_sites_solution_hydrogens geom
_atom_sites_solution_primary direct
_atom_sites_solution_secondary difmap
_audit_creation_method SHELXL-97
_cell_angle_alpha 90.00
_cell_angle_beta 90.838(11)
_cell_angle_gamma 90.00
_cell_formula_units_Z 4
_cell_length_a 12.144(3)
_cell_length_b 20.5351(18)
_cell_length_c 13.4541(12)
_cell_measurement_reflns_used 46
_cell_measurement_temperature 293(2)
_cell_measurement_theta_max 12.49
_cell_measurement_theta_min 3.73
_cell_volume 3354.8(9)
_computing_cell_refinement 'Bruker XSCANS'
_computing_data_collection 'Bruker XSCANS'
_computing_data_reduction 'Bruker SHELXTL'
_computing_molecular_graphics 'Bruker SHELXTL'
_computing_publication_material 'Bruker SHELXTL'
_computing_structure_refinement 'SHELXL-97 (Sheldrick, 1997)'
_computing_structure_solution 'SHELXS-97 (Sheldrick, 1990)'
_diffrn_ambient_temperature 293(2)
_diffrn_measured_fraction_theta_full 0.996
_diffrn_measured_fraction_theta_max 0.996
_diffrn_measurement_device_type 'Bruker P4'
_diffrn_measurement_method '2\q/\w scans'
_diffrn_radiation_monochromator graphite
_diffrn_radiation_source 'normal-focus sealed tube'
_diffrn_radiation_type MoK\a
_diffrn_radiation_wavelength 0.71073
_diffrn_reflns_av_R_equivalents 0.0180
_diffrn_reflns_av_sigmaI/netI 0.0383
_diffrn_reflns_limit_h_max 14
_diffrn_reflns_limit_h_min -1
_diffrn_reflns_limit_k_max 1
_diffrn_reflns_limit_k_min -24
_diffrn_reflns_limit_l_max 15
_diffrn_reflns_limit_l_min -15
_diffrn_reflns_number 7190
_diffrn_reflns_theta_full 25.00
_diffrn_reflns_theta_max 25.00
_diffrn_reflns_theta_min 1.81
_diffrn_standards_interval_count 97
_diffrn_standards_number 3
_exptl_absorpt_coefficient_mu 0.157
_exptl_absorpt_correction_type none
_exptl_crystal_colour colorless
_exptl_crystal_density_diffrn 1.106
_exptl_crystal_density_method 'not measured'
_exptl_crystal_description rod
_exptl_crystal_F_000 1216
_exptl_crystal_size_max 0.7
_exptl_crystal_size_mid 0.5
_exptl_crystal_size_min 0.4
_refine_diff_density_max 0.273
_refine_diff_density_min -0.363
_refine_diff_density_rms 0.050
_refine_ls_extinction_method none
_refine_ls_goodness_of_fit_ref 1.043
_refine_ls_hydrogen_treatment mixed
_refine_ls_matrix_type full
_refine_ls_number_parameters 408
_refine_ls_number_reflns 5887
_refine_ls_number_restraints 0
_refine_ls_restrained_S_all 1.043
_refine_ls_R_factor_all 0.0762
_refine_ls_R_factor_gt 0.0501
_refine_ls_shift/su_max 0.092
_refine_ls_shift/su_mean 0.006
_refine_ls_structure_factor_coef Fsqd
_refine_ls_weighting_details 'calc w=1/[\s^2^(Fo^2^)+(0.0829P)^2^+0.9037P] where P=(Fo^2^+2Fc^2^)/3'
_refine_ls_weighting_scheme calc
_refine_ls_wR_factor_gt 0.1328
_refine_ls_wR_factor_ref 0.1526
_reflns_number_gt 4244
_reflns_number_total 5887
_reflns_threshold_expression >2sigma(I)
_cod_data_source_file b007877h.txt
_cod_data_source_block 4
_cod_depositor_comments
;
The following automatic conversions were performed:
'_symmetry_cell_setting' value 'Monoclinic' changed to 'monoclinic'
according to '/home/saulius/struct/CIF-dictionaries/cif_core.dic'
dictionary named 'cif_core.dic' version 2.4.1 from 2010-06-29.

Automatic conversion script
Id: cif_fix_enum 1527 2010-12-29 10:47:43Z saulius 
;
_cod_original_sg_symbol_H-M P2(1)/n
_cod_database_code 7010304

loop_
_symmetry_equiv_pos_as_xyz
'x, y, z'
'-x+1/2, y+1/2, -z+1/2'
'-x, -y, -z'
'x-1/2, -y-1/2, z-1/2'

loop_
_atom_site_label
_atom_site_type_symbol
_atom_site_fract_x
_atom_site_fract_y
_atom_site_fract_z
_atom_site_U_iso_or_equiv
_atom_site_adp_type
_atom_site_occupancy
_atom_site_symmetry_multiplicity
_atom_site_calc_flag
_atom_site_refinement_flags
_atom_site_disorder_assembly
_atom_site_disorder_group
P1 P 0.14497(5) 0.19944(3) 0.60602(4) 0.03952(19) Uani 1 1 d . . .
P2 P 0.21677(5) 0.09529(3) 0.68455(5) 0.0438(2) Uani 1 1 d . . .
N3 N 0.2379(2) 0.24583(11) 0.55603(17) 0.0482(5) Uani 1 1 d . . .
N1 N 0.18783(18) 0.17242(10) 0.71868(13) 0.0471(5) Uani 1 1 d . A .
N2 N 0.17046(17) 0.12147(9) 0.57253(14) 0.0438(5) Uani 1 1 d . . .
N6 N 0.16965(18) 0.03621(10) 0.74046(17) 0.0542(6) Uani 1 1 d . . .
C1 C 0.2013(2) 0.20659(13) 0.81588(17) 0.0518(6) Uani 1 1 d . . .
N4 N 0.3493(2) 0.08226(13) 0.67742(19) 0.0562(6) Uani 1 1 d . . .
C63 C -0.1319(2) 0.04170(13) 0.78613(19) 0.0518(6) Uani 1 1 d . . .
H63 H -0.1935 0.0655 0.7663 0.062 Uiso 1 1 calc R . .
C61 C 0.0639(2) 0.02360(12) 0.77404(17) 0.0454(6) Uani 1 1 d . . .
C2 C 0.1756(2) 0.09002(13) 0.47268(19) 0.0556(7) Uani 1 1 d . . .
N5 N 0.03582(18) 0.23410(11) 0.59159(17) 0.0560(6) Uani 1 1 d . . .
C51 C -0.0758(2) 0.23056(13) 0.61042(18) 0.0486(6) Uani 1 1 d . . .
C62 C -0.0310(2) 0.05791(12) 0.74785(18) 0.0508(6) Uani 1 1 d . . .
H62 H -0.0261 0.0925 0.7035 0.061 Uiso 1 1 calc R . .
C3 C 0.2310(2) 0.31066(12) 0.5070(2) 0.0537(7) Uani 1 1 d . . .
C56 C -0.1430(2) 0.17858(14) 0.5813(2) 0.0577(7) Uani 1 1 d . . .
H56 H -0.1114 0.1420 0.5526 0.069 Uiso 1 1 calc R . .
C64 C -0.1448(2) -0.00863(13) 0.85294(19) 0.0520(6) Uani 1 1 d . . .
C66 C 0.0508(2) -0.02759(14) 0.8406(2) 0.0644(8) Uani 1 1 d . . .
H66 H 0.1118 -0.0522 0.8598 0.077 Uiso 1 1 calc R . .
C52 C -0.1287(2) 0.28338(15) 0.6552(2) 0.0632(7) Uani 1 1 d . . .
H52 H -0.0869 0.3187 0.6768 0.076 Uiso 1 1 calc R . .
C41 C 0.5386(3) 0.04761(18) 0.6851(3) 0.0829(10) Uani 1 1 d . . .
H41A H 0.5396 0.0508 0.6139 0.124 Uiso 1 1 calc R . .
H41B H 0.5890 0.0143 0.7067 0.124 Uiso 1 1 calc R . .
H41C H 0.5602 0.0886 0.7137 0.124 Uiso 1 1 calc R . .
C54 C -0.3070(2) 0.23338(18) 0.6374(2) 0.0683(9) Uani 1 1 d . . .
C4 C 0.4232(2) 0.03045(14) 0.7182(2) 0.0615(7) Uani 1 1 d . . .
C65 C -0.0507(2) -0.04245(15) 0.8784(2) 0.0683(8) Uani 1 1 d . . .
H65 H -0.0560 -0.0768 0.9231 0.082 Uiso 1 1 calc R . .
C55 C -0.2557(2) 0.18044(17) 0.5943(2) 0.0670(8) Uani 1 1 d . . .
H55 H -0.2981 0.1452 0.5736 0.080 Uiso 1 1 calc R . .
C21 C 0.2846(3) 0.10501(18) 0.4230(2) 0.0824(10) Uani 1 1 d . . .
H21A H 0.2910 0.1511 0.4129 0.124 Uiso 1 1 calc R . .
H21B H 0.2873 0.0831 0.3600 0.124 Uiso 1 1 calc R . .
H21C H 0.3444 0.0903 0.4647 0.124 Uiso 1 1 calc R . .
C53 C -0.2405(3) 0.28422(17) 0.6678(2) 0.0696(8) Uani 1 1 d . . .
H53 H -0.2724 0.3202 0.6978 0.083 Uiso 1 1 calc R . .
C43 C 0.4190(3) 0.02900(19) 0.8314(2) 0.0839(10) Uani 1 1 d . . .
H43A H 0.4401 0.0708 0.8573 0.126 Uiso 1 1 calc R . .
H43B H 0.4687 -0.0036 0.8564 0.126 Uiso 1 1 calc R . .
H43C H 0.3455 0.0189 0.8516 0.126 Uiso 1 1 calc R . .
C31 C 0.3484(3) 0.32882(17) 0.4811(3) 0.0839(10) Uani 1 1 d . . .
H31A H 0.3936 0.3280 0.5403 0.126 Uiso 1 1 calc R . .
H31B H 0.3494 0.3717 0.4529 0.126 Uiso 1 1 calc R . .
H31C H 0.3765 0.2982 0.4340 0.126 Uiso 1 1 calc R . .
C22 C 0.1647(4) 0.01627(15) 0.4880(3) 0.0882(11) Uani 1 1 d . . .
H22A H 0.2257 0.0008 0.5275 0.132 Uiso 1 1 calc R . .
H22B H 0.1643 -0.0052 0.4246 0.132 Uiso 1 1 calc R . .
H22C H 0.0971 0.0071 0.5214 0.132 Uiso 1 1 calc R . .
C67 C -0.2549(3) -0.02546(17) 0.8964(3) 0.0784(9) Uani 1 1 d . . .
H67A H -0.2857 -0.0622 0.8617 0.118 Uiso 1 1 calc R . .
H67B H -0.3036 0.0111 0.8897 0.118 Uiso 1 1 calc R . .
H67C H -0.2454 -0.0361 0.9655 0.118 Uiso 1 1 calc R . .
C33 C 0.1597(3) 0.30706(17) 0.4136(2) 0.0836(10) Uani 1 1 d . . .
H33A H 0.1899 0.2756 0.3688 0.125 Uiso 1 1 calc R . .
H33B H 0.1578 0.3490 0.3820 0.125 Uiso 1 1 calc R . .
H33C H 0.0863 0.2944 0.4308 0.125 Uiso 1 1 calc R . .
C32 C 0.1857(3) 0.36199(14) 0.5770(3) 0.0824(10) Uani 1 1 d . . .
H32A H 0.1113 0.3512 0.5935 0.124 Uiso 1 1 calc R . .
H32B H 0.1871 0.4038 0.5451 0.124 Uiso 1 1 calc R . .
H32C H 0.2302 0.3634 0.6366 0.124 Uiso 1 1 calc R . .
C42 C 0.3904(3) -0.03624(15) 0.6761(3) 0.0878(11) Uani 1 1 d . . .
H42A H 0.3163 -0.0462 0.6949 0.132 Uiso 1 1 calc R . .
H42B H 0.4394 -0.0689 0.7021 0.132 Uiso 1 1 calc R . .
H42C H 0.3948 -0.0353 0.6049 0.132 Uiso 1 1 calc R . .
C23 C 0.0812(3) 0.11478(17) 0.4077(2) 0.0761(9) Uani 1 1 d . . .
H23A H 0.0124 0.1025 0.4366 0.114 Uiso 1 1 calc R . .
H23B H 0.0863 0.0961 0.3426 0.114 Uiso 1 1 calc R . .
H23C H 0.0852 0.1614 0.4030 0.114 Uiso 1 1 calc R . .
C57 C -0.4302(3) 0.2363(2) 0.6489(3) 0.1037(14) Uani 1 1 d . . .
H57A H -0.4652 0.2124 0.5959 0.156 Uiso 1 1 calc R . .
H57B H -0.4540 0.2808 0.6466 0.156 Uiso 1 1 calc R . .
H57C H -0.4498 0.2175 0.7116 0.156 Uiso 1 1 calc R . .
C13 C 0.1135(4) 0.2597(2) 0.8229(3) 0.0748(16) Uani 0.823(8) 1 d P A 1
H13A H 0.1251 0.2916 0.7720 0.112 Uiso 0.823(8) 1 calc PR A 1
H13B H 0.1185 0.2802 0.8870 0.112 Uiso 0.823(8) 1 calc PR A 1
H13C H 0.0418 0.2407 0.8142 0.112 Uiso 0.823(8) 1 calc PR A 1
C12 C 0.1808(6) 0.1577(2) 0.8991(2) 0.0793(17) Uani 0.823(8) 1 d P A 1
H12A H 0.1059 0.1429 0.8953 0.119 Uiso 0.823(8) 1 calc PR A 1
H12B H 0.1941 0.1783 0.9623 0.119 Uiso 0.823(8) 1 calc PR A 1
H12C H 0.2296 0.1213 0.8921 0.119 Uiso 0.823(8) 1 calc PR A 1
C11 C 0.3144(4) 0.2342(4) 0.8211(4) 0.0880(19) Uani 0.823(8) 1 d P A 1
H11A H 0.3672 0.1999 0.8131 0.132 Uiso 0.823(8) 1 calc PR A 1
H11B H 0.3259 0.2549 0.8844 0.132 Uiso 0.823(8) 1 calc PR A 1
H11C H 0.3230 0.2658 0.7691 0.132 Uiso 0.823(8) 1 calc PR A 1
C11A C 0.299(3) 0.176(2) 0.8816(18) 0.12(2) Uani 0.17(2) 1 d P A 2
H11D H 0.2783 0.1340 0.9051 0.181 Uiso 0.42(13) 1 calc PR A 2
H11E H 0.3147 0.2043 0.9373 0.181 Uiso 0.34(9) 1 calc PR A 2
H11F H 0.3641 0.1724 0.8419 0.181 Uiso 0.41(10) 1 calc PR A 2
C12A C 0.090(3) 0.1995(18) 0.8612(19) 0.13(2) Uani 0.19(2) 1 d P A 2
H12D H 0.0345 0.2134 0.8143 0.189 Uiso 0.00(12) 1 calc PR A 2
H12E H 0.0864 0.2259 0.9199 0.189 Uiso 0.17(9) 1 calc PR A 2
H12F H 0.0779 0.1548 0.8784 0.189 Uiso 0.21(11) 1 calc PR A 2
C13A C 0.235(3) 0.2797(12) 0.8023(17) 0.120(19) Uani 0.21(2) 1 d P A 2
H13D H 0.2988 0.2821 0.7606 0.180 Uiso 0.15(11) 1 calc PR A 2
H13E H 0.2529 0.2983 0.8660 0.180 Uiso 0.17(9) 1 calc PR A 2
H13F H 0.1756 0.3033 0.7720 0.180 Uiso 0.14(12) 1 calc PR A 2
H3 H 0.294(2) 0.2342(13) 0.5612(19) 0.038(8) Uiso 1 1 d . . .
H4 H 0.375(3) 0.1063(16) 0.654(2) 0.065(11) Uiso 1 1 d . . .

loop_
_atom_site_aniso_label
_atom_site_aniso_U_11
_atom_site_aniso_U_22
_atom_site_aniso_U_33
_atom_site_aniso_U_23
_atom_site_aniso_U_13
_atom_site_aniso_U_12
P1 0.0455(4) 0.0373(3) 0.0359(3) -0.0013(2) 0.0044(3) -0.0025(3)
P2 0.0512(4) 0.0394(4) 0.0411(3) 0.0033(3) 0.0068(3) -0.0021(3)
N3 0.0414(13) 0.0440(12) 0.0592(14) 0.0098(10) 0.0046(11) 0.0014(11)
N1 0.0689(14) 0.0427(11) 0.0299(10) -0.0011(8) 0.0057(9) 0.0032(10)
N2 0.0570(13) 0.0367(10) 0.0376(10) -0.0049(8) -0.0003(9) -0.0035(9)
N6 0.0551(13) 0.0465(12) 0.0612(13) 0.0134(10) 0.0114(11) -0.0002(10)
C1 0.0636(17) 0.0575(16) 0.0344(12) -0.0086(11) 0.0041(11) 0.0004(13)
N4 0.0564(15) 0.0490(14) 0.0635(15) 0.0160(12) 0.0103(12) -0.0035(12)
C63 0.0511(15) 0.0517(15) 0.0525(15) 0.0009(12) -0.0003(12) 0.0054(12)
C61 0.0521(15) 0.0406(13) 0.0437(13) 0.0056(10) 0.0043(11) 0.0001(11)
C2 0.0747(19) 0.0467(14) 0.0453(14) -0.0132(11) -0.0002(13) -0.0026(13)
N5 0.0503(13) 0.0558(13) 0.0620(13) 0.0019(11) 0.0064(10) -0.0012(11)
C51 0.0488(15) 0.0532(15) 0.0438(13) 0.0103(11) 0.0008(11) 0.0054(12)
C62 0.0628(17) 0.0441(14) 0.0456(13) 0.0117(11) 0.0007(12) 0.0010(13)
C3 0.0618(17) 0.0429(14) 0.0564(15) 0.0118(12) 0.0023(13) -0.0043(12)
C56 0.0559(17) 0.0558(16) 0.0615(16) 0.0133(13) 0.0023(13) 0.0001(14)
C64 0.0545(16) 0.0513(15) 0.0504(14) -0.0014(12) 0.0103(12) -0.0029(13)
C66 0.0556(17) 0.0569(17) 0.081(2) 0.0305(15) 0.0066(15) 0.0083(14)
C52 0.0597(18) 0.0656(18) 0.0644(17) -0.0017(14) 0.0016(14) 0.0084(15)
C41 0.059(2) 0.092(2) 0.098(3) 0.020(2) 0.0122(18) 0.0098(18)
C54 0.0513(17) 0.093(2) 0.0605(17) 0.0338(17) 0.0031(14) 0.0105(17)
C4 0.0523(16) 0.0590(17) 0.0732(19) 0.0110(14) 0.0048(14) 0.0075(14)
C65 0.0641(19) 0.0642(18) 0.077(2) 0.0318(16) 0.0137(15) 0.0013(15)
C55 0.0541(18) 0.077(2) 0.0696(19) 0.0231(16) -0.0018(14) -0.0100(16)
C21 0.092(3) 0.097(3) 0.0585(18) -0.0199(17) 0.0228(17) 0.005(2)
C53 0.063(2) 0.078(2) 0.0674(19) 0.0093(16) 0.0116(15) 0.0208(17)
C43 0.083(2) 0.096(3) 0.073(2) 0.0233(19) 0.0004(18) 0.014(2)
C31 0.079(2) 0.068(2) 0.104(3) 0.0333(19) 0.0186(19) -0.0104(17)
C22 0.138(3) 0.0509(18) 0.076(2) -0.0244(16) -0.018(2) -0.0041(19)
C67 0.069(2) 0.079(2) 0.089(2) 0.0102(18) 0.0216(17) -0.0021(17)
C33 0.107(3) 0.078(2) 0.065(2) 0.0222(17) -0.0181(18) -0.004(2)
C32 0.115(3) 0.0427(16) 0.090(2) -0.0012(15) 0.017(2) -0.0032(17)
C42 0.092(3) 0.0569(19) 0.115(3) 0.0000(19) 0.002(2) 0.0135(18)
C23 0.096(2) 0.080(2) 0.0517(17) -0.0170(15) -0.0128(16) 0.0054(19)
C57 0.053(2) 0.140(4) 0.118(3) 0.046(3) 0.0100(19) 0.013(2)
C13 0.101(4) 0.075(3) 0.049(2) -0.0192(19) 0.010(2) 0.015(3)
C12 0.129(5) 0.079(3) 0.0308(17) 0.0009(17) 0.004(2) 0.009(3)
C11 0.080(3) 0.118(5) 0.066(3) -0.040(3) -0.002(2) -0.020(3)
C11A 0.15(3) 0.17(4) 0.047(16) -0.057(19) -0.041(17) 0.05(3)
C12A 0.17(3) 0.14(4) 0.071(19) -0.06(2) 0.053(19) -0.04(2)
C13A 0.19(4) 0.095(19) 0.073(15) -0.033(12) 0.009(16) -0.02(2)

loop_
_atom_type_symbol
_atom_type_description
_atom_type_scat_dispersion_real
_atom_type_scat_dispersion_imag
_atom_type_scat_source
P P 0.1023 0.0942 'International Tables Vol C Tables 4.2.6.8 and 6.1.1.4'
N N 0.0061 0.0033 'International Tables Vol C Tables 4.2.6.8 and 6.1.1.4'
C C 0.0033 0.0016 'International Tables Vol C Tables 4.2.6.8 and 6.1.1.4'
H H 0.0000 0.0000 'International Tables Vol C Tables 4.2.6.8 and 6.1.1.4'

loop_
_geom_angle_atom_site_label_1
_geom_angle_atom_site_label_2
_geom_angle_atom_site_label_3
_geom_angle
_geom_angle_site_symmetry_1
_geom_angle_site_symmetry_3
_geom_angle_publ_flag
N5 P1 N3 106.41(13) . . ?
N5 P1 N1 121.80(12) . . ?
N3 P1 N1 110.86(12) . . ?
N5 P1 N2 124.98(12) . . ?
N3 P1 N2 108.22(11) . . ?
N1 P1 N2 82.71(10) . . ?
N5 P1 P2 138.17(9) . . ?
N3 P1 P2 115.42(10) . . ?
N1 P1 P2 41.34(7) . . ?
N2 P1 P2 41.39(7) . . ?
N6 P2 N4 105.81(13) . . ?
N6 P2 N1 121.70(11) . . ?
N4 P2 N1 112.23(12) . . ?
N6 P2 N2 124.39(12) . . ?
N4 P2 N2 108.35(12) . . ?
N1 P2 N2 82.88(9) . . ?
N6 P2 P1 137.68(9) . . ?
N4 P2 P1 116.51(10) . . ?
N1 P2 P1 41.38(7) . . ?
N2 P2 P1 41.52(7) . . ?
C3 N3 P1 132.2(2) . . ?
C1 N1 P2 131.28(17) . . ?
C1 N1 P1 131.37(17) . . ?
P2 N1 P1 97.28(10) . . ?
C2 N2 P2 130.35(17) . . ?
C2 N2 P1 131.22(17) . . ?
P2 N2 P1 97.09(10) . . ?
C61 N6 P2 130.96(18) . . ?
C11 C1 N1 108.1(2) . . ?
C11 C1 C12A 148.9(9) . . ?
N1 C1 C12A 102.9(10) . . ?
C11 C1 C12 112.1(4) . . ?
N1 C1 C12 108.5(2) . . ?
C12A C1 C12 58.7(16) . . ?
C11 C1 C13 111.7(4) . . ?
N1 C1 C13 108.8(2) . . ?
C12A C1 C13 53.8(15) . . ?
C12 C1 C13 107.6(3) . . ?
C11 C1 C13A 52.7(14) . . ?
N1 C1 C13A 112.0(8) . . ?
C12A C1 C13A 112.4(19) . . ?
C12 C1 C13A 139.5(9) . . ?
C13 C1 C13A 60.7(15) . . ?
C11 C1 C11A 56.1(17) . . ?
N1 C1 C11A 111.9(8) . . ?
C12A C1 C11A 114(2) . . ?
C12 C1 C11A 57.8(17) . . ?
C13 C1 C11A 139.2(8) . . ?
C13A C1 C11A 104(2) . . ?
C4 N4 P2 133.0(2) . . ?
C62 C63 C64 122.3(2) . . ?
C66 C61 N6 117.7(2) . . ?
C66 C61 C62 116.3(2) . . ?
N6 C61 C62 126.0(2) . . ?
N2 C2 C23 109.4(2) . . ?
N2 C2 C21 110.8(2) . . ?
C23 C2 C21 109.5(3) . . ?
N2 C2 C22 107.5(2) . . ?
C23 C2 C22 110.0(3) . . ?
C21 C2 C22 109.6(3) . . ?
C51 N5 P1 144.0(2) . . ?
N5 C51 C56 124.0(2) . . ?
N5 C51 C52 119.6(3) . . ?
C56 C51 C52 116.3(3) . . ?
C63 C62 C61 121.4(2) . . ?
N3 C3 C33 110.6(2) . . ?
N3 C3 C31 105.9(2) . . ?
C33 C3 C31 110.4(3) . . ?
N3 C3 C32 111.3(2) . . ?
C33 C3 C32 109.8(3) . . ?
C31 C3 C32 108.7(3) . . ?
C55 C56 C51 121.2(3) . . ?
C65 C64 C63 116.0(2) . . ?
C65 C64 C67 121.7(3) . . ?
C63 C64 C67 122.3(3) . . ?
C65 C66 C61 121.2(3) . . ?
C53 C52 C51 121.6(3) . . ?
C53 C54 C55 116.9(3) . . ?
C53 C54 C57 121.2(3) . . ?
C55 C54 C57 121.9(4) . . ?
N4 C4 C41 106.2(2) . . ?
N4 C4 C43 110.6(3) . . ?
C41 C4 C43 110.0(3) . . ?
N4 C4 C42 110.5(3) . . ?
C41 C4 C42 109.6(3) . . ?
C43 C4 C42 109.8(3) . . ?
C66 C65 C64 122.8(3) . . ?
C56 C55 C54 121.8(3) . . ?
C52 C53 C54 122.1(3) . . ?

loop_
_geom_bond_atom_site_label_1
_geom_bond_atom_site_label_2
_geom_bond_distance
_geom_bond_site_symmetry_2
_geom_bond_publ_flag
P1 N5 1.515(2) . ?
P1 N3 1.630(2) . ?
P1 N1 1.6892(19) . ?
P1 N2 1.693(2) . ?
P1 P2 2.5345(9) . ?
P2 N6 1.542(2) . ?
P2 N4 1.636(3) . ?
P2 N1 1.688(2) . ?
P2 N2 1.689(2) . ?
N3 C3 1.488(3) . ?
N1 C1 1.491(3) . ?
N2 C2 1.493(3) . ?
N6 C61 1.391(3) . ?
C1 C11 1.487(5) . ?
C1 C12A 1.50(3) . ?
C1 C12 1.527(5) . ?
C1 C13 1.530(5) . ?
C1 C13A 1.57(2) . ?
C1 C11A 1.60(2) . ?
N4 C4 1.491(4) . ?
C63 C62 1.377(4) . ?
C63 C64 1.380(4) . ?
C61 C66 1.392(3) . ?
C61 C62 1.392(4) . ?
C2 C23 1.519(4) . ?
C2 C21 1.524(4) . ?
C2 C22 1.534(4) . ?
N5 C51 1.385(3) . ?
C51 C56 1.396(4) . ?
C51 C52 1.401(4) . ?
C3 C33 1.517(4) . ?
C3 C31 1.519(4) . ?
C3 C32 1.522(4) . ?
C56 C55 1.382(4) . ?
C64 C65 1.377(4) . ?
C64 C67 1.507(4) . ?
C66 C65 1.375(4) . ?
C52 C53 1.371(4) . ?
C41 C4 1.518(4) . ?
C54 C53 1.379(5) . ?
C54 C55 1.385(5) . ?
C54 C57 1.507(4) . ?
C4 C43 1.525(4) . ?
C4 C42 1.532(4) . ?
